data_7033712
loop_
_publ_author_name
'Bag, Prasenjit'
'Rastogi, Chandresh Kumar'
'Biswas, Sourav'
'Sivakumar, Sri'
'Mereacre, Valeriu'
'Chandrasekhar, Vadapalli'

_publ_section_title
;
 Homodinuclear lanthanide {Ln2} (Ln = Gd, Tb, Dy, Eu) complexes prepared
 from an o-vanillin based ligand: luminescence and single-molecule
 magnetism behavior.
;
_journal_issue 9
_journal_name_full 'Dalton transactions (Cambridge, England : 2003)'
_journal_page_first 4328
_journal_page_last 4340
_journal_paper_doi 10.1039/c4dt03429e
_journal_volume 44
_journal_year 2015
_chemical_formula_sum 'C48 H78 Cl6 Dy2 N2 O16'
_chemical_formula_weight 1476.82
_chemical_name_systematic
; 
 ? 
;
_space_group_IT_number 14
_symmetry_cell_setting monoclinic
_symmetry_space_group_name_Hall '-P 2ybc'
_symmetry_space_group_name_H-M 'P 1 21/c 1'
_atom_sites_solution_hydrogens geom
_atom_sites_solution_primary direct
_atom_sites_solution_secondary difmap
_audit_creation_method SHELXL-97
_cell_angle_alpha 90.000(5)
_cell_angle_beta 95.275(5)
_cell_angle_gamma 90.000(5)
_cell_formula_units_Z 2
_cell_length_a 10.758(5)
_cell_length_b 15.532(5)
_cell_length_c 18.285(5)
_cell_measurement_reflns_used 7107
_cell_measurement_temperature 100(2)
_cell_measurement_theta_max 28.31
_cell_measurement_theta_min 2.24
_cell_volume 3042.4(19)
_computing_cell_refinement 'Bruker SMART'
_computing_data_collection 'Bruker SMART'
_computing_data_reduction 'Bruker SAINT'
_computing_molecular_graphics 'Bruker SHELXTL'
_computing_publication_material 'Bruker SHELXTL'
_computing_structure_refinement 'Bruker SHELXTL'
_computing_structure_solution 'Bruker SHELXTL'
_diffrn_ambient_temperature 100(2)
_diffrn_measured_fraction_theta_full 0.986
_diffrn_measured_fraction_theta_max 0.986
_diffrn_radiation_monochromator graphite
_diffrn_radiation_source 'fine-focus sealed tube'
_diffrn_radiation_type MoK\a
_diffrn_radiation_wavelength 0.71069
_diffrn_reflns_av_R_equivalents 0.0414
_diffrn_reflns_av_sigmaI/netI 0.0423
_diffrn_reflns_limit_h_max 13
_diffrn_reflns_limit_h_min -13
_diffrn_reflns_limit_k_max 18
_diffrn_reflns_limit_k_min -19
_diffrn_reflns_limit_l_max 15
_diffrn_reflns_limit_l_min -22
_diffrn_reflns_number 16469
_diffrn_reflns_theta_full 26.00
_diffrn_reflns_theta_max 26.00
_diffrn_reflns_theta_min 2.24
_exptl_absorpt_coefficient_mu 2.763
_exptl_absorpt_correction_T_max 1
_exptl_absorpt_correction_T_min 0.677538
_exptl_absorpt_correction_type empirical
_exptl_absorpt_process_details sadabs
_exptl_crystal_colour colorless
_exptl_crystal_density_diffrn 1.612
_exptl_crystal_density_method 'not measured'
_exptl_crystal_description block
_exptl_crystal_F_000 1484
_exptl_crystal_size_max 0.148
_exptl_crystal_size_mid 0.12
_exptl_crystal_size_min 0.092
_refine_diff_density_max 1.919
_refine_diff_density_min -0.816
_refine_diff_density_rms 0.118
_refine_ls_extinction_method none
_refine_ls_goodness_of_fit_ref 1.048
_refine_ls_hydrogen_treatment mixed
_refine_ls_matrix_type full
_refine_ls_number_parameters 348
_refine_ls_number_reflns 5905
_refine_ls_number_restraints 2
_refine_ls_restrained_S_all 1.048
_refine_ls_R_factor_all 0.0395
_refine_ls_R_factor_gt 0.0334
_refine_ls_shift/su_max 0.003
_refine_ls_shift/su_mean 0.000
_refine_ls_structure_factor_coef Fsqd
_refine_ls_weighting_details 'calc w=1/[\s^2^(Fo^2^)+(0.0414P)^2^+2.4971P] where P=(Fo^2^+2Fc^2^)/3'
_refine_ls_weighting_scheme calc
_refine_ls_wR_factor_gt 0.0795
_refine_ls_wR_factor_ref 0.0836
_reflns_number_gt 5145
_reflns_number_total 5905
_reflns_threshold_expression >2sigma(I)
_cod_data_source_file c4dt03429e3.cif
_cod_data_source_block Dy2
_cod_depositor_comments
;
The following automatic conversions were performed:

'_symmetry_cell_setting' value 'Monoclinic' changed to 'monoclinic'
according to
/usr/data/users/saulius/crontab/automatic-downloads/rss-feeds/RSC/lib/dictionaries/cif_core.dic
dictionary named 'cif_core.dic' version 2.4.2 from 2011-04-26.

Automatic conversion script
Id: cif_fix_values 2935 2014-11-11 08:27:57Z andrius 

 Adding full bibliography for 7033711--7033714.cif.
;
_cod_original_sg_symbol_H-M 'P 21/c'
_cod_database_code 7033712

loop_
_symmetry_equiv_pos_as_xyz
'x, y, z'
'-x, y+1/2, -z+1/2'
'-x, -y, -z'
'x, -y-1/2, z-1/2'

loop_
_atom_site_label
_atom_site_type_symbol
_atom_site_fract_x
_atom_site_fract_y
_atom_site_fract_z
_atom_site_U_iso_or_equiv
_atom_site_adp_type
_atom_site_occupancy
_atom_site_symmetry_multiplicity
_atom_site_calc_flag
_atom_site_refinement_flags
Dy1 Dy 0.149586(15) 1.047383(11) 0.531950(9) 0.01697(7) Uani 1 1 d .
Cl1 Cl 0.31249(14) 0.79947(13) 0.86057(9) 0.0741(5) Uani 1 1 d .
Cl2 Cl 0.54628(13) 0.81751(9) 0.79738(7) 0.0502(3) Uani 1 1 d .
Cl3 Cl 0.46197(18) 0.95088(8) 0.89000(8) 0.0623(4) Uani 1 1 d .
O1 O -0.0546(3) 0.80233(17) 0.42829(15) 0.0261(6) Uani 1 1 d .
O2 O 0.0444(2) 0.91566(16) 0.52318(13) 0.0192(5) Uani 1 1 d .
O3 O 0.3473(2) 0.99498(19) 0.48224(15) 0.0251(6) Uani 1 1 d D
O4 O 0.2994(2) 1.12023(17) 0.61172(14) 0.0223(6) Uani 1 1 d D
O5 O 0.0507(2) 1.03875(15) 0.64075(14) 0.0193(6) Uani 1 1 d .
O6 O -0.1425(2) 1.00282(17) 0.59664(14) 0.0232(6) Uani 1 1 d .
O7 O 0.2204(2) 1.15926(17) 0.46100(15) 0.0249(6) Uani 1 1 d .
O8 O 0.3695(3) 1.23408(18) 0.52462(15) 0.0325(7) Uani 1 1 d .
N1 N 0.2921(3) 0.94243(19) 0.62061(17) 0.0189(7) Uani 1 1 d .
C1 C 0.0853(4) 0.8341(2) 0.5310(2) 0.0208(8) Uani 1 1 d .
C2 C 0.1701(3) 0.8071(2) 0.5875(2) 0.0196(8) Uani 1 1 d .
C3 C 0.2118(4) 0.7218(2) 0.5903(2) 0.0235(8) Uani 1 1 d .
H3 H 0.2710 0.7052 0.6279 0.028 Uiso 1 1 calc R
C4 C 0.1676(3) 0.6609(3) 0.5387(2) 0.0235(9) Uani 1 1 d .
C5 C 0.0772(4) 0.6876(3) 0.4836(2) 0.0254(9) Uani 1 1 d .
H5 H 0.0445 0.6482 0.4487 0.030 Uiso 1 1 calc R
C6 C 0.0362(3) 0.7711(2) 0.4803(2) 0.0216(8) Uani 1 1 d .
C7 C -0.1004(4) 0.7447(3) 0.3711(2) 0.0329(10) Uani 1 1 d .
H7A H -0.0316 0.7227 0.3468 0.049 Uiso 1 1 calc R
H7B H -0.1567 0.7749 0.3362 0.049 Uiso 1 1 calc R
H7C H -0.1435 0.6978 0.3918 0.049 Uiso 1 1 calc R
C8 C 0.2132(4) 0.5689(3) 0.5415(2) 0.0316(10) Uani 1 1 d .
H8A H 0.1432 0.5306 0.5418 0.047 Uiso 1 1 calc R
H8B H 0.2682 0.5603 0.5853 0.047 Uiso 1 1 calc R
H8C H 0.2573 0.5573 0.4993 0.047 Uiso 1 1 calc R
C9 C 0.2169(3) 0.8695(2) 0.6466(2) 0.0206(8) Uani 1 1 d .
H9A H 0.1459 0.8930 0.6689 0.025 Uiso 1 1 calc R
H9B H 0.2677 0.8383 0.6844 0.025 Uiso 1 1 calc R
C10 C 0.4022(4) 0.9084(3) 0.5857(2) 0.0280(9) Uani 1 1 d .
H10A H 0.4196 0.8502 0.6029 0.034 Uiso 1 1 calc R
H10B H 0.4747 0.9435 0.6006 0.034 Uiso 1 1 calc R
C11 C 0.3804(4) 0.9082(3) 0.5033(2) 0.0264(9) Uani 1 1 d .
H11A H 0.4554 0.8905 0.4817 0.032 Uiso 1 1 calc R
H11B H 0.3134 0.8689 0.4871 0.032 Uiso 1 1 calc R
C12 C 0.3344(4) 0.9960(3) 0.6856(2) 0.0240(8) Uani 1 1 d .
H12A H 0.3964 0.9645 0.7169 0.029 Uiso 1 1 calc R
H12B H 0.2641 1.0075 0.7138 0.029 Uiso 1 1 calc R
C13 C 0.3894(4) 1.0798(3) 0.6632(2) 0.0259(9) Uani 1 1 d .
H13A H 0.4077 1.1165 0.7058 0.031 Uiso 1 1 calc R
H13B H 0.4664 1.0696 0.6408 0.031 Uiso 1 1 calc R
C14 C -0.0629(3) 1.0251(2) 0.6481(2) 0.0196(8) Uani 1 1 d .
C15 C -0.1074(4) 1.0355(3) 0.7250(2) 0.0237(9) Uani 1 1 d .
C16 C -0.0479(5) 0.9620(3) 0.7728(3) 0.0447(13) Uani 1 1 d .
H16A H -0.0761 0.9651 0.8210 0.067 Uiso 1 1 calc R
H16B H 0.0414 0.9674 0.7762 0.067 Uiso 1 1 calc R
H16C H -0.0718 0.9076 0.7508 0.067 Uiso 1 1 calc R
C17 C -0.0614(4) 1.1220(3) 0.7570(3) 0.0419(12) Uani 1 1 d .
H17A H -0.1005 1.1680 0.7283 0.063 Uiso 1 1 calc R
H17B H 0.0275 1.1257 0.7561 0.063 Uiso 1 1 calc R
H17C H -0.0823 1.1267 0.8068 0.063 Uiso 1 1 calc R
C18 C -0.2491(4) 1.0316(3) 0.7232(3) 0.0397(12) Uani 1 1 d .
H18A H -0.2733 1.0352 0.7724 0.060 Uiso 1 1 calc R
H18B H -0.2784 0.9783 0.7014 0.060 Uiso 1 1 calc R
H18C H -0.2850 1.0789 0.6947 0.060 Uiso 1 1 calc R
C19 C 0.2943(4) 1.2218(2) 0.4682(2) 0.0227(8) Uani 1 1 d .
C20 C 0.2926(4) 1.2879(2) 0.4057(2) 0.0229(8) Uani 1 1 d .
C21 C 0.4241(4) 1.3216(3) 0.3964(3) 0.0450(13) Uani 1 1 d .
H21A H 0.4736 1.2761 0.3784 0.067 Uiso 1 1 calc R
H21B H 0.4622 1.3413 0.4429 0.067 Uiso 1 1 calc R
H21C H 0.4190 1.3684 0.3620 0.067 Uiso 1 1 calc R
C22 C 0.2118(5) 1.3624(3) 0.4270(3) 0.0455(13) Uani 1 1 d .
H22A H 0.2096 1.4061 0.3898 0.068 Uiso 1 1 calc R
H22B H 0.2461 1.3861 0.4730 0.068 Uiso 1 1 calc R
H22C H 0.1286 1.3422 0.4317 0.068 Uiso 1 1 calc R
C23 C 0.2379(6) 1.2481(3) 0.3344(2) 0.0477(13) Uani 1 1 d .
H23A H 0.1536 1.2302 0.3394 0.072 Uiso 1 1 calc R
H23B H 0.2869 1.1991 0.3230 0.072 Uiso 1 1 calc R
H23C H 0.2383 1.2897 0.2956 0.072 Uiso 1 1 calc R
C24 C 0.4636(4) 0.8395(3) 0.8736(2) 0.0348(10) Uani 1 1 d .
H24 H 0.5065 0.8112 0.9167 0.042 Uiso 1 1 calc R
H201 H 0.331(4) 1.158(2) 0.587(2) 0.042 Uiso 1 1 d D
H202 H 0.321(4) 0.991(3) 0.4388(12) 0.042 Uiso 1 1 d D

loop_
_atom_site_aniso_label
_atom_site_aniso_U_11
_atom_site_aniso_U_22
_atom_site_aniso_U_33
_atom_site_aniso_U_23
_atom_site_aniso_U_13
_atom_site_aniso_U_12
Dy1 0.01976(11) 0.01464(11) 0.01598(11) -0.00005(6) -0.00119(7) -0.00188(7)
Cl1 0.0524(8) 0.1086(14) 0.0607(10) 0.0141(9) 0.0021(7) -0.0219(9)
Cl2 0.0603(8) 0.0502(8) 0.0422(7) 0.0106(6) 0.0164(6) 0.0281(6)
Cl3 0.1053(13) 0.0324(7) 0.0491(9) -0.0026(6) 0.0063(8) 0.0171(7)
O1 0.0330(15) 0.0191(14) 0.0247(15) -0.0058(11) -0.0056(12) 0.0004(12)
O2 0.0210(13) 0.0139(13) 0.0216(14) 0.0012(10) -0.0035(10) -0.0004(10)
O3 0.0227(14) 0.0305(17) 0.0223(15) 0.0013(13) 0.0025(12) -0.0007(12)
O4 0.0251(14) 0.0225(15) 0.0177(14) 0.0042(11) -0.0072(11) -0.0042(11)
O5 0.0203(13) 0.0196(14) 0.0179(14) -0.0015(10) 0.0014(10) -0.0001(10)
O6 0.0222(13) 0.0272(16) 0.0198(14) -0.0025(11) -0.0001(11) -0.0037(12)
O7 0.0266(14) 0.0218(15) 0.0253(15) 0.0013(11) -0.0028(11) -0.0080(11)
O8 0.0397(17) 0.0267(16) 0.0284(16) 0.0077(12) -0.0116(13) -0.0133(13)
N1 0.0174(15) 0.0192(17) 0.0199(17) -0.0003(12) 0.0010(12) -0.0007(12)
C1 0.033(2) 0.0153(19) 0.0144(19) 0.0028(14) 0.0034(16) 0.0082(16)
C2 0.0203(18) 0.0173(19) 0.022(2) 0.0041(15) 0.0080(15) -0.0007(15)
C3 0.0239(19) 0.023(2) 0.025(2) 0.0072(16) 0.0050(16) 0.0010(16)
C4 0.025(2) 0.018(2) 0.029(2) 0.0029(16) 0.0116(17) 0.0036(15)
C5 0.032(2) 0.019(2) 0.026(2) -0.0028(16) 0.0062(17) -0.0002(16)
C6 0.0226(19) 0.018(2) 0.024(2) 0.0008(15) -0.0008(15) -0.0028(15)
C7 0.044(3) 0.024(2) 0.029(2) -0.0095(18) -0.0065(19) 0.0003(19)
C8 0.041(3) 0.023(2) 0.031(2) 0.0005(18) 0.0077(19) 0.0083(19)
C9 0.0206(18) 0.021(2) 0.020(2) 0.0028(15) -0.0014(15) 0.0027(15)
C10 0.025(2) 0.025(2) 0.034(2) 0.0064(18) 0.0025(17) 0.0062(17)
C11 0.0211(19) 0.027(2) 0.032(2) -0.0060(18) 0.0075(17) -0.0048(17)
C12 0.030(2) 0.024(2) 0.017(2) -0.0008(16) -0.0048(16) 0.0009(17)
C13 0.028(2) 0.025(2) 0.023(2) -0.0014(17) -0.0070(16) -0.0036(17)
C14 0.0224(19) 0.0179(19) 0.018(2) -0.0008(15) -0.0018(15) 0.0010(15)
C15 0.025(2) 0.030(2) 0.016(2) -0.0024(16) 0.0009(16) -0.0003(16)
C16 0.056(3) 0.054(3) 0.026(3) 0.010(2) 0.012(2) 0.014(2)
C17 0.043(3) 0.046(3) 0.039(3) -0.022(2) 0.012(2) -0.008(2)
C18 0.031(2) 0.062(3) 0.028(3) -0.009(2) 0.0058(19) -0.006(2)
C19 0.0234(19) 0.018(2) 0.026(2) -0.0017(16) 0.0005(16) 0.0009(16)
C20 0.028(2) 0.0172(19) 0.023(2) 0.0018(15) 0.0012(16) -0.0014(16)
C21 0.031(2) 0.045(3) 0.059(3) 0.026(2) 0.001(2) -0.003(2)
C22 0.059(3) 0.030(3) 0.052(3) 0.013(2) 0.027(3) 0.016(2)
C23 0.084(4) 0.034(3) 0.024(2) 0.007(2) -0.001(2) -0.016(3)
C24 0.042(3) 0.036(3) 0.026(2) 0.0033(19) 0.0002(19) 0.012(2)

loop_
_atom_type_symbol
_atom_type_description
_atom_type_scat_dispersion_real
_atom_type_scat_dispersion_imag
_atom_type_scat_source
C C 0.0033 0.0016 'International Tables Vol C Tables 4.2.6.8 and 6.1.1.4'
H H 0.0000 0.0000 'International Tables Vol C Tables 4.2.6.8 and 6.1.1.4'
N N 0.0061 0.0033 'International Tables Vol C Tables 4.2.6.8 and 6.1.1.4'
O O 0.0106 0.0060 'International Tables Vol C Tables 4.2.6.8 and 6.1.1.4'
Dy Dy -0.1892 4.4098 'International Tables Vol C Tables 4.2.6.8 and 6.1.1.4'
Cl Cl 0.1484 0.1585 'International Tables Vol C Tables 4.2.6.8 and 6.1.1.4'

loop_
_geom_angle_atom_site_label_1
_geom_angle_atom_site_label_2
_geom_angle_atom_site_label_3
_geom_angle
_geom_angle_site_symmetry_1
_geom_angle_site_symmetry_3
O2 Dy1 O2 76.98(10) 3_576 .
O2 Dy1 O7 84.28(9) 3_576 .
O2 Dy1 O7 142.50(9) . .
O2 Dy1 O5 85.55(9) 3_576 .
O2 Dy1 O5 75.72(9) . .
O7 Dy1 O5 135.23(9) . .
O2 Dy1 O4 133.63(9) 3_576 .
O2 Dy1 O4 139.55(9) . .
O7 Dy1 O4 75.39(9) . .
O5 Dy1 O4 80.81(9) . .
O2 Dy1 O6 73.45(9) 3_576 3_576
O2 Dy1 O6 71.71(9) . 3_576
O7 Dy1 O6 71.92(9) . 3_576
O5 Dy1 O6 144.35(9) . 3_576
O4 Dy1 O6 134.30(9) . 3_576
O2 Dy1 O3 132.99(9) 3_576 .
O2 Dy1 O3 96.43(9) . .
O7 Dy1 O3 73.22(9) . .
O5 Dy1 O3 138.62(9) . .
O4 Dy1 O3 80.03(10) . .
O6 Dy1 O3 60.58(9) 3_576 .
O2 Dy1 O1 63.17(8) 3_576 3_576
O2 Dy1 O1 126.01(9) . 3_576
O7 Dy1 O1 69.78(9) . 3_576
O5 Dy1 O1 66.74(8) . 3_576
O4 Dy1 O1 70.73(9) . 3_576
O6 Dy1 O1 123.69(9) 3_576 3_576
O3 Dy1 O1 137.29(9) . 3_576
O2 Dy1 N1 149.41(9) 3_576 .
O2 Dy1 N1 75.85(9) . .
O7 Dy1 N1 126.18(9) . .
O5 Dy1 N1 74.38(9) . .
O4 Dy1 N1 66.27(9) . .
O6 Dy1 N1 110.45(9) 3_576 .
O3 Dy1 N1 64.36(9) . .
O1 Dy1 N1 125.31(9) 3_576 .
O2 Dy1 Dy1 38.80(6) 3_576 3_576
O2 Dy1 Dy1 38.18(6) . 3_576
O7 Dy1 Dy1 116.55(7) . 3_576
O5 Dy1 Dy1 78.01(7) . 3_576
O4 Dy1 Dy1 158.01(7) . 3_576
O6 Dy1 Dy1 67.51(6) 3_576 3_576
O3 Dy1 Dy1 120.31(7) . 3_576
O1 Dy1 Dy1 95.27(6) 3_576 3_576
N1 Dy1 Dy1 112.88(7) . 3_576
C6 O1 C7 117.1(3) . .
C6 O1 Dy1 112.5(2) . 3_576
C7 O1 Dy1 129.1(2) . 3_576
C1 O2 Dy1 123.8(2) . 3_576
C1 O2 Dy1 131.7(2) . .
Dy1 O2 Dy1 103.02(10) 3_576 .
C11 O3 Dy1 113.7(2) . .
C13 O4 Dy1 125.3(2) . .
C14 O5 Dy1 128.4(2) . .
C14 O6 Dy1 139.1(2) . 3_576
C19 O7 Dy1 138.8(3) . .
C12 N1 C10 110.1(3) . .
C12 N1 C9 107.7(3) . .
C10 N1 C9 110.0(3) . .
C12 N1 Dy1 105.0(2) . .
C10 N1 Dy1 112.9(2) . .
C9 N1 Dy1 110.9(2) . .
O2 C1 C2 123.6(3) . .
O2 C1 C6 118.9(3) . .
C2 C1 C6 117.5(3) . .
C1 C2 C3 120.1(4) . .
C1 C2 C9 119.8(3) . .
C3 C2 C9 120.0(3) . .
C4 C3 C2 122.2(4) . .
C3 C4 C5 117.3(4) . .
C3 C4 C8 122.1(4) . .
C5 C4 C8 120.6(4) . .
C6 C5 C4 120.9(4) . .
C5 C6 O1 124.4(3) . .
C5 C6 C1 121.8(4) . .
O1 C6 C1 113.8(3) . .
N1 C9 C2 114.5(3) . .
N1 C10 C11 111.9(3) . .
O3 C11 C10 106.2(3) . .
N1 C12 C13 111.5(3) . .
O4 C13 C12 107.4(3) . .
O5 C14 O6 124.4(3) . .
O5 C14 C15 117.9(3) . .
O6 C14 C15 117.7(3) . .
C18 C15 C17 109.4(4) . .
C18 C15 C14 111.8(3) . .
C17 C15 C14 109.0(3) . .
C18 C15 C16 110.2(4) . .
C17 C15 C16 109.4(4) . .
C14 C15 C16 107.0(3) . .
O7 C19 O8 123.6(4) . .
O7 C19 C20 118.4(3) . .
O8 C19 C20 118.0(3) . .
C23 C20 C22 110.2(4) . .
C23 C20 C21 109.5(4) . .
C22 C20 C21 108.9(4) . .
C23 C20 C19 110.2(3) . .
C22 C20 C19 106.6(3) . .
C21 C20 C19 111.3(3) . .
Cl1 C24 Cl2 111.0(3) . .
Cl1 C24 Cl3 110.6(2) . .
Cl2 C24 Cl3 109.9(3) . .

loop_
_geom_bond_atom_site_label_1
_geom_bond_atom_site_label_2
_geom_bond_distance
_geom_bond_site_symmetry_2
Dy1 O2 2.305(3) 3_576
Dy1 O2 2.337(3) .
Dy1 O7 2.338(3) .
Dy1 O5 2.344(3) .
Dy1 O4 2.361(3) .
Dy1 O6 2.472(3) 3_576
Dy1 O3 2.524(3) .
Dy1 O1 2.675(3) 3_576
Dy1 N1 2.679(3) .
Dy1 Dy1 3.6331(13) 3_576
Cl1 C24 1.736(5) .
Cl2 C24 1.755(4) .
Cl3 C24 1.757(5) .
O1 C6 1.387(5) .
O1 C7 1.430(5) .
O1 Dy1 2.675(3) 3_576
O2 C1 1.344(4) .
O2 Dy1 2.305(3) 3_576
O3 C11 1.438(5) .
O4 C13 1.432(5) .
O5 C14 1.261(4) .
O6 C14 1.262(4) .
O6 Dy1 2.472(3) 3_576
O7 C19 1.255(4) .
O8 C19 1.265(5) .
N1 C12 1.488(5) .
N1 C10 1.493(5) .
N1 C9 1.494(5) .
C1 C2 1.380(5) .
C1 C6 1.417(5) .
C2 C3 1.399(5) .
C2 C9 1.503(5) .
C3 C4 1.388(6) .
C4 C5 1.397(6) .
C4 C8 1.510(5) .
C5 C6 1.368(5) .
C10 C11 1.504(6) .
C12 C13 1.503(6) .
C14 C15 1.535(5) .
C15 C18 1.523(6) .
C15 C17 1.529(6) .
C15 C16 1.541(6) .
C19 C20 1.535(5) .
C20 C23 1.513(6) .
C20 C22 1.520(6) .
C20 C21 1.532(6) .
